data_7004689
loop_
_publ_author_name
'Corrente, Andrea M.'
'Chivers, Tristram'

_publ_section_title
;
 Formation and X-ray structure of a seven-membered C4OBN heterocycle by
 a THF ring-expansion process
;
_journal_issue 36
_journal_name_full 'Dalton Transactions'
_journal_page_first 4840
_journal_page_last 4842
_journal_paper_doi 10.1039/b810319d
_journal_year 2008
_chemical_formula_moiety 'C28 H43 B N2 O'
_chemical_formula_sum 'C28 H43 B N2 O'
_chemical_formula_weight 434.45
_chemical_name_systematic
;
?
;
_space_group_IT_number 14
_symmetry_cell_setting monoclinic
_symmetry_space_group_name_Hall '-P 2yn'
_symmetry_space_group_name_H-M 'P 1 21/n 1'
_atom_sites_solution_hydrogens geom
_atom_sites_solution_primary direct
_atom_sites_solution_secondary difmap
_audit_creation_method SHELXL-97
_cell_angle_alpha 90.00
_cell_angle_beta 97.85(3)
_cell_angle_gamma 90.00
_cell_formula_units_Z 4
_cell_length_a 10.839(2)
_cell_length_b 20.360(4)
_cell_length_c 12.049(2)
_cell_measurement_reflns_used 26111
_cell_measurement_temperature 173(2)
_cell_measurement_theta_max 25.03
_cell_measurement_theta_min 2.57
_cell_volume 2634.1(9)
_computing_cell_refinement 'Nonius DENZO'
_computing_data_collection 'Nonius COLLECT'
_computing_data_reduction 'Nonius DENZO'
_computing_molecular_graphics 'Bruker SHELXTL'
_computing_publication_material 'Bruker SHELXTL'
_computing_structure_refinement 'SHELXL-97 (Sheldrick, 1997)'
_computing_structure_solution 'SHELXS-97 (Sheldrick, 1990)'
_diffrn_ambient_temperature 173(2)
_diffrn_measured_fraction_theta_full 0.995
_diffrn_measured_fraction_theta_max 0.995
_diffrn_measurement_device_type 'Nonius Kappa CCD'
_diffrn_measurement_method 'phi\omega scans'
_diffrn_radiation_monochromator graphite
_diffrn_radiation_source 'fine-focus sealed tube'
_diffrn_radiation_type MoK\a
_diffrn_radiation_wavelength 0.71073
_diffrn_reflns_av_R_equivalents 0.0278
_diffrn_reflns_av_sigmaI/netI 0.0372
_diffrn_reflns_limit_h_max 12
_diffrn_reflns_limit_h_min -12
_diffrn_reflns_limit_k_max 24
_diffrn_reflns_limit_k_min -24
_diffrn_reflns_limit_l_max 14
_diffrn_reflns_limit_l_min -14
_diffrn_reflns_number 26111
_diffrn_reflns_theta_full 25.03
_diffrn_reflns_theta_max 25.03
_diffrn_reflns_theta_min 2.57
_exptl_absorpt_coefficient_mu 0.065
_exptl_absorpt_correction_T_max 0.9846
_exptl_absorpt_correction_T_min 0.9821
_exptl_absorpt_correction_type integration
_exptl_absorpt_process_details 'HKL Scalepack (Otwinowski and Minor 1997)'
_exptl_crystal_colour colourless
_exptl_crystal_density_diffrn 1.096
_exptl_crystal_density_method 'not measured'
_exptl_crystal_description block
_exptl_crystal_F_000 952
_exptl_crystal_size_max 0.28
_exptl_crystal_size_mid 0.28
_exptl_crystal_size_min 0.24
_refine_diff_density_max 0.528
_refine_diff_density_min -0.472
_refine_diff_density_rms 0.079
_refine_ls_extinction_coef 0.048(5)
_refine_ls_extinction_expression Fc^*^=kFc[1+0.001xFc^2^\l^3^/sin(2\q)]^-1/4^
_refine_ls_extinction_method SHELXL
_refine_ls_goodness_of_fit_ref 1.057
_refine_ls_hydrogen_treatment constr
_refine_ls_matrix_type full
_refine_ls_number_parameters 284
_refine_ls_number_reflns 4634
_refine_ls_number_restraints 6
_refine_ls_restrained_S_all 1.076
_refine_ls_R_factor_all 0.0802
_refine_ls_R_factor_gt 0.0597
_refine_ls_shift/su_max 0.007
_refine_ls_shift/su_mean 0.001
_refine_ls_structure_factor_coef Fsqd
_refine_ls_weighting_details 'calc w=1/[\s^2^(Fo^2^)+(0.0865P)^2^+1.1176P] where P=(Fo^2^+2Fc^2^)/3'
_refine_ls_weighting_scheme calc
_refine_ls_wR_factor_gt 0.1515
_refine_ls_wR_factor_ref 0.1671
_reflns_number_gt 3528
_reflns_number_total 4634
_reflns_threshold_expression >2sigma(I)
_cod_data_source_file b810319d.txt
_cod_data_source_block amc703
_cod_depositor_comments
;
The following automatic conversions were performed:
'_symmetry_cell_setting' value 'Monoclinic' changed to 'monoclinic'
according to '/home/saulius/struct/CIF-dictionaries/cif_core.dic'
dictionary named 'cif_core.dic' version 2.4.1 from
2010-06-29.

'_exptl_absorpt_correction_type' value 'Integration' changed
to 'integration' according to
'/home/saulius/struct/CIF-dictionaries/cif_core.dic' dictionary named
'cif_core.dic' version 2.4.1 from 2010-06-29.

Automatic conversion script
Id: cif_fix_enum 1527 2010-12-29 10:47:43Z saulius 
;
_cod_original_cell_volume 2633.8(9)
_cod_original_sg_symbol_H-M P2(1)/n
_cod_database_code 7004689

loop_
_symmetry_equiv_pos_as_xyz
'x, y, z'
'-x+1/2, y+1/2, -z+1/2'
'-x, -y, -z'
'x-1/2, -y-1/2, z-1/2'

loop_
_atom_site_label
_atom_site_type_symbol
_atom_site_fract_x
_atom_site_fract_y
_atom_site_fract_z
_atom_site_U_iso_or_equiv
_atom_site_adp_type
_atom_site_occupancy
_atom_site_symmetry_multiplicity
_atom_site_calc_flag
_atom_site_refinement_flags
_atom_site_disorder_assembly
_atom_site_disorder_group
B1 B 0.1253(2) 0.68688(11) 0.63248(18) 0.0284(5) Uani 1 1 d . A .
O1 O 0.17631(15) 0.73276(7) 0.70990(11) 0.0394(4) Uani 1 1 d . . .
N1 N 0.06738(15) 0.70414(8) 0.52280(13) 0.0279(4) Uani 1 1 d . . .
C1 C 0.02974(17) 0.65422(9) 0.44043(15) 0.0264(4) Uani 1 1 d . A .
C2 C -0.08207(18) 0.61950(10) 0.44231(15) 0.0293(5) Uani 1 1 d . . .
C3 C -0.11751(19) 0.57325(10) 0.35865(17) 0.0349(5) Uani 1 1 d . A .
H3A H -0.1926 0.5493 0.3595 0.042 Uiso 1 1 calc R . .
C4 C -0.0454(2) 0.56153(10) 0.27436(17) 0.0376(5) Uani 1 1 d . . .
H4A H -0.0718 0.5306 0.2169 0.045 Uiso 1 1 calc R A .
C5 C 0.0651(2) 0.59510(10) 0.27453(17) 0.0359(5) Uani 1 1 d . A .
H5A H 0.1150 0.5863 0.2173 0.043 Uiso 1 1 calc R . .
C6 C 0.10546(18) 0.64143(9) 0.35619(15) 0.0285(5) Uani 1 1 d . . .
C7 C 0.22689(19) 0.67788(10) 0.35120(17) 0.0341(5) Uani 1 1 d . A .
H7A H 0.2449 0.7051 0.4206 0.041 Uiso 1 1 calc R . .
C8 C 0.2154(2) 0.72426(13) 0.2504(2) 0.0513(6) Uani 1 1 d . . .
H8A H 0.1455 0.7544 0.2537 0.077 Uiso 1 1 calc R A .
H8B H 0.2008 0.6986 0.1810 0.077 Uiso 1 1 calc R . .
H8C H 0.2925 0.7495 0.2518 0.077 Uiso 1 1 calc R . .
C9 C 0.3361(2) 0.63077(13) 0.3476(2) 0.0523(6) Uani 1 1 d . . .
H9A H 0.3412 0.6005 0.4114 0.078 Uiso 1 1 calc R A .
H9B H 0.4137 0.6559 0.3516 0.078 Uiso 1 1 calc R . .
H9C H 0.3234 0.6057 0.2776 0.078 Uiso 1 1 calc R . .
C10 C -0.16744(18) 0.63268(11) 0.53034(17) 0.0356(5) Uani 1 1 d . A .
H10A H -0.1196 0.6595 0.5912 0.043 Uiso 1 1 calc R . .
C11 C -0.2082(2) 0.56950(13) 0.5834(2) 0.0524(7) Uani 1 1 d . . .
H11A H -0.1346 0.5435 0.6119 0.079 Uiso 1 1 calc R A .
H11B H -0.2618 0.5440 0.5270 0.079 Uiso 1 1 calc R . .
H11C H -0.2545 0.5805 0.6453 0.079 Uiso 1 1 calc R . .
C12 C -0.2807(2) 0.67283(13) 0.4807(2) 0.0488(6) Uani 1 1 d . . .
H12A H -0.2529 0.7134 0.4480 0.073 Uiso 1 1 calc R A .
H12B H -0.3310 0.6837 0.5398 0.073 Uiso 1 1 calc R . .
H12C H -0.3310 0.6471 0.4223 0.073 Uiso 1 1 calc R . .
N2 N 0.13201(14) 0.62019(8) 0.66754(12) 0.0271(4) Uani 1 1 d . . .
H1D H 0.0982 0.5909 0.6189 0.033 Uiso 1 1 calc R A .
C13 C 0.18829(17) 0.59589(9) 0.77401(15) 0.0269(4) Uani 1 1 d . A .
C14 C 0.30656(18) 0.56602(10) 0.78317(16) 0.0305(5) Uani 1 1 d . . .
C15 C 0.3570(2) 0.53933(11) 0.88540(18) 0.0392(5) Uani 1 1 d . A .
H15A H 0.4359 0.5184 0.8921 0.047 Uiso 1 1 calc R . .
C16 C 0.2940(2) 0.54281(12) 0.97762(18) 0.0448(6) Uani 1 1 d . . .
H16A H 0.3295 0.5243 1.0471 0.054 Uiso 1 1 calc R A .
C17 C 0.1796(2) 0.57328(11) 0.96837(17) 0.0406(5) Uani 1 1 d . A .
H17A H 0.1378 0.5762 1.0326 0.049 Uiso 1 1 calc R . .
C18 C 0.12361(19) 0.59985(9) 0.86753(16) 0.0307(5) Uani 1 1 d . . .
C19 C -0.00508(19) 0.63037(11) 0.86190(17) 0.0352(5) Uani 1 1 d . A .
H19A H -0.0321 0.6442 0.7827 0.042 Uiso 1 1 calc R . .
C20 C -0.0029(2) 0.69112(13) 0.9351(2) 0.0555(7) Uani 1 1 d . . .
H20A H 0.0534 0.7238 0.9098 0.083 Uiso 1 1 calc R A .
H20B H 0.0263 0.6792 1.0131 0.083 Uiso 1 1 calc R . .
H20C H -0.0870 0.7095 0.9298 0.083 Uiso 1 1 calc R . .
C21 C -0.1013(2) 0.58119(13) 0.8941(2) 0.0527(6) Uani 1 1 d . . .
H21A H -0.1835 0.6020 0.8860 0.079 Uiso 1 1 calc R A .
H21B H -0.0778 0.5673 0.9720 0.079 Uiso 1 1 calc R . .
H21C H -0.1040 0.5428 0.8448 0.079 Uiso 1 1 calc R . .
C22 C 0.37911(19) 0.56567(10) 0.68350(18) 0.0361(5) Uani 1 1 d . A .
H22A H 0.3173 0.5624 0.6141 0.043 Uiso 1 1 calc R . .
C23 C 0.4481(2) 0.63094(12) 0.6784(2) 0.0533(7) Uani 1 1 d . . .
H23A H 0.3890 0.6673 0.6793 0.080 Uiso 1 1 calc R A .
H23B H 0.4865 0.6328 0.6094 0.080 Uiso 1 1 calc R . .
H23C H 0.5129 0.6345 0.7434 0.080 Uiso 1 1 calc R . .
C24 C 0.46968(19) 0.50845(10) 0.68255(15) 0.0480(6) Uani 1 1 d . . .
H24A H 0.4259 0.4671 0.6916 0.072 Uiso 1 1 calc R A .
H24B H 0.5379 0.5136 0.7443 0.072 Uiso 1 1 calc R . .
H24C H 0.5035 0.5079 0.6111 0.072 Uiso 1 1 calc R . .
C28 C 0.0157(2) 0.76989(10) 0.49220(15) 0.0488(6) Uiso 0.600(6) 1 d PRD A 1
H28C H -0.0205 0.7681 0.4122 0.059 Uiso 0.600(6) 1 calc PR A 1
H28D H -0.0543 0.7772 0.5357 0.059 Uiso 0.600(6) 1 calc PR A 1
C27 C 0.0954(3) 0.82809(18) 0.5069(3) 0.0399(11) Uiso 0.600(6) 1 d PD A 1
H27A H 0.0445 0.8665 0.4790 0.048 Uiso 0.600(6) 1 calc PR A 1
H27B H 0.1614 0.8230 0.4582 0.048 Uiso 0.600(6) 1 calc PR A 1
C26 C 0.1592(5) 0.8443(2) 0.6261(4) 0.0446(14) Uiso 0.600(6) 1 d PD A 1
H26A H 0.2119 0.8838 0.6232 0.053 Uiso 0.600(6) 1 calc PR A 1
H26B H 0.0947 0.8545 0.6742 0.053 Uiso 0.600(6) 1 calc PR A 1
C25 C 0.2353(2) 0.79066(11) 0.6752(2) 0.0447(6) Uiso 0.600(6) 1 d PD A 1
H25A H 0.2906 0.7771 0.6203 0.054 Uiso 0.600(6) 1 calc PR A 1
H25D H 0.2895 0.8082 0.7414 0.054 Uiso 0.600(6) 1 calc PR A 1
C27A C 0.0133(5) 0.8171(3) 0.5788(5) 0.0488(18) Uiso 0.400(6) 1 d PD A 2
H27D H -0.0369 0.7980 0.6336 0.059 Uiso 0.400(6) 1 calc PR A 2
H27C H -0.0336 0.8555 0.5449 0.059 Uiso 0.400(6) 1 calc PR A 2
C26A C 0.1290(6) 0.8425(3) 0.6434(7) 0.044(2) Uiso 0.400(6) 1 d PD A 2
H26C H 0.1080 0.8625 0.7134 0.053 Uiso 0.400(6) 1 calc PR A 2
H26D H 0.1619 0.8779 0.5993 0.053 Uiso 0.400(6) 1 calc PR A 2
C28A C 0.0157(2) 0.76989(10) 0.49220(15) 0.0488(6) Uiso 0.400(6) 1 d PD A 2
H28A H 0.0640 0.7888 0.4359 0.059 Uiso 0.400(6) 1 calc PR A 2
H28B H -0.0708 0.7639 0.4550 0.059 Uiso 0.400(6) 1 calc PR A 2
C25A C 0.2353(2) 0.79066(11) 0.6752(2) 0.0447(6) Uiso 0.400(6) 1 d PD A 2
H25B H 0.2785 0.7811 0.6097 0.054 Uiso 0.400(6) 1 calc PR A 2
H25C H 0.2972 0.8074 0.7367 0.054 Uiso 0.400(6) 1 calc PR A 2

loop_
_atom_site_aniso_label
_atom_site_aniso_U_11
_atom_site_aniso_U_22
_atom_site_aniso_U_33
_atom_site_aniso_U_23
_atom_site_aniso_U_13
_atom_site_aniso_U_12
B1 0.0307(12) 0.0303(12) 0.0257(11) -0.0020(9) 0.0095(9) -0.0011(9)
O1 0.0595(10) 0.0309(8) 0.0269(7) -0.0009(6) 0.0026(7) -0.0099(7)
N1 0.0331(9) 0.0255(8) 0.0250(8) -0.0002(7) 0.0041(7) 0.0009(7)
C1 0.0293(10) 0.0261(10) 0.0226(9) 0.0022(8) -0.0007(8) 0.0023(8)
C2 0.0293(10) 0.0315(10) 0.0264(10) 0.0039(8) 0.0010(8) 0.0023(8)
C3 0.0330(11) 0.0348(11) 0.0356(11) 0.0019(9) -0.0006(9) -0.0043(9)
C4 0.0455(13) 0.0326(11) 0.0335(11) -0.0070(9) 0.0011(9) -0.0021(10)
C5 0.0426(12) 0.0368(12) 0.0295(11) -0.0038(9) 0.0099(9) 0.0019(9)
C6 0.0325(10) 0.0288(10) 0.0242(9) 0.0019(8) 0.0039(8) 0.0022(8)
C7 0.0347(11) 0.0396(12) 0.0295(10) -0.0021(9) 0.0092(9) -0.0036(9)
C8 0.0542(15) 0.0536(15) 0.0465(13) 0.0121(12) 0.0087(12) -0.0122(12)
C9 0.0380(13) 0.0602(16) 0.0601(16) -0.0033(13) 0.0115(11) 0.0034(12)
C10 0.0285(11) 0.0467(13) 0.0318(11) 0.0011(9) 0.0050(9) -0.0025(9)
C11 0.0453(14) 0.0666(17) 0.0477(14) 0.0148(13) 0.0147(11) -0.0051(12)
C12 0.0400(13) 0.0608(16) 0.0472(14) 0.0027(12) 0.0122(11) 0.0105(11)
N2 0.0315(9) 0.0279(8) 0.0213(8) -0.0012(7) 0.0007(6) -0.0031(7)
C13 0.0303(10) 0.0243(10) 0.0255(10) 0.0000(8) 0.0019(8) -0.0046(8)
C14 0.0284(10) 0.0298(10) 0.0327(11) 0.0001(8) 0.0026(8) -0.0030(8)
C15 0.0325(11) 0.0440(13) 0.0398(12) 0.0063(10) 0.0004(9) 0.0035(10)
C16 0.0464(13) 0.0540(14) 0.0317(11) 0.0104(11) -0.0024(10) 0.0036(11)
C17 0.0461(13) 0.0492(13) 0.0273(11) 0.0036(10) 0.0080(9) 0.0021(11)
C18 0.0348(11) 0.0301(10) 0.0270(10) 0.0004(8) 0.0038(8) -0.0027(8)
C19 0.0363(11) 0.0408(12) 0.0297(10) 0.0001(9) 0.0086(9) 0.0019(9)
C20 0.0501(15) 0.0478(14) 0.0684(17) -0.0132(13) 0.0073(13) 0.0061(12)
C21 0.0399(13) 0.0530(15) 0.0679(17) -0.0020(13) 0.0169(12) -0.0037(11)
C22 0.0307(11) 0.0420(12) 0.0364(11) 0.0005(9) 0.0079(9) 0.0002(9)
C23 0.0464(14) 0.0501(14) 0.0685(16) 0.0050(13) 0.0269(12) -0.0064(12)
C24 0.0392(13) 0.0520(14) 0.0549(14) -0.0032(12) 0.0137(11) 0.0048(11)

loop_
_atom_type_symbol
_atom_type_description
_atom_type_scat_dispersion_real
_atom_type_scat_dispersion_imag
_atom_type_scat_source
C C 0.0033 0.0016 'International Tables Vol C Tables 4.2.6.8 and 6.1.1.4'
H H 0.0000 0.0000 'International Tables Vol C Tables 4.2.6.8 and 6.1.1.4'
B B 0.0013 0.0007 'International Tables Vol C Tables 4.2.6.8 and 6.1.1.4'
N N 0.0061 0.0033 'International Tables Vol C Tables 4.2.6.8 and 6.1.1.4'
O O 0.0106 0.0060 'International Tables Vol C Tables 4.2.6.8 and 6.1.1.4'

loop_
_geom_angle_atom_site_label_1
_geom_angle_atom_site_label_2
_geom_angle_atom_site_label_3
_geom_angle
_geom_angle_site_symmetry_1
_geom_angle_site_symmetry_3
_geom_angle_publ_flag
O1 B1 N2 116.50(18) . . ?
O1 B1 N1 122.94(18) . . ?
N2 B1 N1 120.56(18) . . ?
B1 O1 C25 120.89(16) . . ?
B1 N1 C1 120.77(16) . . ?
B1 N1 C28 123.89(16) . . ?
C1 N1 C28 113.91(15) . . ?
C2 C1 C6 120.34(17) . . ?
C2 C1 N1 120.50(16) . . ?
C6 C1 N1 119.15(16) . . ?
C3 C2 C1 118.74(18) . . ?
C3 C2 C10 119.25(18) . . ?
C1 C2 C10 121.97(17) . . ?
C4 C3 C2 121.29(19) . . ?
C5 C4 C3 119.40(19) . . ?
C4 C5 C6 121.78(18) . . ?
C5 C6 C1 118.42(18) . . ?
C5 C6 C7 119.60(17) . . ?
C1 C6 C7 121.97(17) . . ?
C6 C7 C9 111.90(18) . . ?
C6 C7 C8 110.84(17) . . ?
C9 C7 C8 110.13(19) . . ?
C2 C10 C12 110.71(17) . . ?
C2 C10 C11 112.38(18) . . ?
C12 C10 C11 110.56(18) . . ?
B1 N2 C13 126.50(16) . . ?
C18 C13 C14 120.59(17) . . ?
C18 C13 N2 119.97(17) . . ?
C14 C13 N2 119.41(16) . . ?
C15 C14 C13 118.80(18) . . ?
C15 C14 C22 121.00(18) . . ?
C13 C14 C22 120.16(17) . . ?
C16 C15 C14 121.0(2) . . ?
C17 C16 C15 119.7(2) . . ?
C16 C17 C18 121.75(19) . . ?
C17 C18 C13 118.10(18) . . ?
C17 C18 C19 119.08(18) . . ?
C13 C18 C19 122.81(17) . . ?
C20 C19 C18 111.46(18) . . ?
C20 C19 C21 110.03(19) . . ?
C18 C19 C21 111.92(18) . . ?
C14 C22 C24 114.33(17) . . ?
C14 C22 C23 109.58(18) . . ?
C24 C22 C23 110.17(18) . . ?
C27 C28 N1 120.4(2) . . ?
C28 C27 C26 117.9(3) . . ?
C25 C26 C27 112.2(3) . . ?
O1 C25 C26 119.3(3) . . ?

loop_
_geom_bond_atom_site_label_1
_geom_bond_atom_site_label_2
_geom_bond_distance
_geom_bond_site_symmetry_2
_geom_bond_publ_flag
B1 O1 1.381(3) . ?
B1 N2 1.421(3) . ?
B1 N1 1.428(3) . ?
O1 C25 1.431(3) . ?
N1 C1 1.440(2) . ?
N1 C28 1.478(2) . ?
C1 C2 1.406(3) . ?
C1 C6 1.414(3) . ?
C2 C3 1.394(3) . ?
C2 C10 1.524(3) . ?
C3 C4 1.384(3) . ?
C4 C5 1.379(3) . ?
C5 C6 1.390(3) . ?
C6 C7 1.519(3) . ?
C7 C9 1.528(3) . ?
C7 C8 1.530(3) . ?
C10 C12 1.527(3) . ?
C10 C11 1.528(3) . ?
N2 C13 1.431(2) . ?
C13 C18 1.408(3) . ?
C13 C14 1.409(3) . ?
C14 C15 1.388(3) . ?
C14 C22 1.523(3) . ?
C15 C16 1.383(3) . ?
C16 C17 1.377(3) . ?
C17 C18 1.391(3) . ?
C18 C19 1.520(3) . ?
C19 C20 1.518(3) . ?
C19 C21 1.533(3) . ?
C22 C24 1.525(3) . ?
C22 C23 1.530(3) . ?
C28 C27 1.463(4) . ?
C27 C26 1.541(5) . ?
C26 C25 1.445(5) . ?
C27A C26A 1.477(7) . ?
